data_7043356
loop_
_publ_author_name
'Gebauer, Ireen'
'Gr\"asing, Daniel'
'Matysik, J\"org'
'Zahn, Stefan'
'Zeckert, Kornelia'

_publ_section_title
;
 Penta- and hexaorganostannate(iv) complexes based on O-heterocyclic
 ligands
;
_journal_name_full 'Dalton Trans.'
_journal_paper_doi 10.1039/C7DT01336A
_journal_year 2017
_chemical_absolute_configuration unk
_chemical_formula_moiety 'C16 H12 O4 Sn'
_chemical_formula_sum 'C16 H12 O4 Sn'
_chemical_formula_weight 386.95
_chemical_name_systematic
;
 ?
;
_space_group_IT_number 114
_symmetry_cell_setting tetragonal
_symmetry_space_group_name_Hall 'P -4 2n'
_symmetry_space_group_name_H-M 'P -4 21 c'
_atom_sites_solution_hydrogens geom
_atom_sites_solution_primary direct
_atom_sites_solution_secondary difmap
_audit_conform_dict_location ftp://ftp.iucr.org/pub/cif_core.dic
_audit_conform_dict_name cif_core.dic
_audit_conform_dict_version 2.3
_audit_creation_date 2016-09-18T14:36:02-00:00
_audit_creation_method 'WinGX routine CIF_UPDATE'
_audit_update_record
;
2017-03-06 deposited with the CCDC.
2017-05-30 downloaded from the CCDC.
;
_cell_angle_alpha 90
_cell_angle_beta 90
_cell_angle_gamma 90
_cell_formula_units_Z 2
_cell_length_a 10.9577(2)
_cell_length_b 10.9577(2)
_cell_length_c 6.2808(3)
_cell_measurement_reflns_used 2173
_cell_measurement_temperature 130(2)
_cell_measurement_theta_max 31.367
_cell_measurement_theta_min 2.608
_cell_volume 754.14(4)
_computing_cell_refinement
;
        CrysAlisPro, Agilent Technologies,
        Version 1.171.37.35 (release 13-08-2014 CrysAlis171 .NET)
        (compiled Aug 13 2014,18:06:01)
;
_computing_data_collection
;
        CrysAlisPro, Agilent Technologies,
        Version 1.171.37.35 (release 13-08-2014 CrysAlis171 .NET)
        (compiled Aug 13 2014,18:06:01)
;
_computing_data_reduction
;
        CrysAlisPro, Agilent Technologies,
        Version 1.171.37.35 (release 13-08-2014 CrysAlis171 .NET)
        (compiled Aug 13 2014,18:06:01)
;
_computing_structure_refinement 'SHELXL-97 (Sheldrick, 1997)'
_computing_structure_solution
;
            SHELXS-97
            Program for Crystal Structure Analysis (Release 97-2)
            G. M. Sheldrick, Institut f\"ur Anorganische Chemie der Universit\"at,
            Tammanstrasse 4, D-3400 G\"ottingen, Germany, 1998.
;
_diffrn_ambient_temperature 130(2)
_diffrn_detector 'CCD plate'
_diffrn_detector_area_resol_mean 16.356
_diffrn_measured_fraction_theta_full 1
_diffrn_measured_fraction_theta_max 1
_diffrn_measurement_device 'four-circle diffractometer'
_diffrn_measurement_device_type 'Xcalibur, Sapphire3, Gemini'
_diffrn_measurement_method '\w scans'
_diffrn_orient_matrix_UB_11 0.029582
_diffrn_orient_matrix_UB_12 -0.0570112
_diffrn_orient_matrix_UB_13 0.0139808
_diffrn_orient_matrix_UB_21 -0.0568117
_diffrn_orient_matrix_UB_22 -0.0303664
_diffrn_orient_matrix_UB_23 -0.0110648
_diffrn_orient_matrix_UB_31 0.0093249
_diffrn_orient_matrix_UB_32 -0.0041773
_diffrn_orient_matrix_UB_33 -0.1115231
_diffrn_radiation_monochromator graphite
_diffrn_radiation_probe x-ray
_diffrn_radiation_type MoK\a
_diffrn_radiation_wavelength 0.71073
_diffrn_reflns_av_R_equivalents 0.0345
_diffrn_reflns_av_unetI/netI 0.0239
_diffrn_reflns_limit_h_max 15
_diffrn_reflns_limit_h_min -15
_diffrn_reflns_limit_k_max 12
_diffrn_reflns_limit_k_min -15
_diffrn_reflns_limit_l_max 8
_diffrn_reflns_limit_l_min -8
_diffrn_reflns_number 6800
_diffrn_reflns_theta_full 30.51
_diffrn_reflns_theta_max 30.51
_diffrn_reflns_theta_min 2.63
_diffrn_source 'Enhance (Mo) X-ray Source'
_exptl_absorpt_coefficient_mu 1.706
_exptl_absorpt_correction_T_max 1
_exptl_absorpt_correction_T_min 0.69237
_exptl_absorpt_correction_type multi-scan
_exptl_absorpt_process_details
;
        CrysAlisPro, Agilent Technologies,
        Version 1.171.37.35 (release 13-08-2014 CrysAlis171 .NET)
        (compiled Aug 13 2014,18:06:01)
        Empirical absorption correction using spherical harmonics,
 implemented in SCALE3 ABSPACK scaling algorithm.
;
_exptl_crystal_colour colourless
_exptl_crystal_density_diffrn 1.704
_exptl_crystal_density_method 'not measured'
_exptl_crystal_description needles
_exptl_crystal_F_000 380
_exptl_crystal_size_max 0.44
_exptl_crystal_size_mid 0.06
_exptl_crystal_size_min 0.04
_refine_diff_density_max 0.439
_refine_diff_density_min -0.222
_refine_diff_density_rms 0.067
_refine_ls_abs_structure_details 'Flack H D (1983), Acta Cryst. A39, 876-881'
_refine_ls_abs_structure_Flack -0.01(6)
_refine_ls_extinction_method none
_refine_ls_goodness_of_fit_ref 1.081
_refine_ls_hydrogen_treatment constr
_refine_ls_matrix_type full
_refine_ls_number_parameters 48
_refine_ls_number_reflns 1142
_refine_ls_number_restraints 0
_refine_ls_restrained_S_all 1.081
_refine_ls_R_factor_all 0.0392
_refine_ls_R_factor_gt 0.0273
_refine_ls_shift/su_max 0
_refine_ls_shift/su_mean 0
_refine_ls_structure_factor_coef Fsqd
_refine_ls_weighting_details 'calc w=1/[\s^2^(Fo^2^)+(0.0131P)^2^+0.9368P] where P=(Fo^2^+2Fc^2^)/3'
_refine_ls_weighting_scheme calc
_refine_ls_wR_factor_gt 0.05
_refine_ls_wR_factor_ref 0.0536
_reflns_number_gt 918
_reflns_number_total 1142
_reflns_threshold_expression >2sigma(I)
_cod_data_source_file c7dt01336a2.cif
_cod_data_source_block x2264
_cod_database_code 7043356

loop_
_symmetry_equiv_pos_as_xyz
'x, y, z'
'-x, -y, z'
'y, -x, -z'
'-y, x, -z'
'-x+1/2, y+1/2, -z+1/2'
'x+1/2, -y+1/2, -z+1/2'
'-y+1/2, -x+1/2, z+1/2'
'y+1/2, x+1/2, z+1/2'

loop_
_atom_site_label
_atom_site_type_symbol
_atom_site_fract_x
_atom_site_fract_y
_atom_site_fract_z
_atom_site_U_iso_or_equiv
_atom_site_adp_type
_atom_site_occupancy
_atom_site_symmetry_multiplicity
_atom_site_calc_flag
_atom_site_refinement_flags
Sn1 Sn 1 0 0 0.02172(9) Uani 1 4 d S
C1 C 0.8428(3) 0.0172(3) 0.1929(5) 0.0233(6) Uani 1 1 d .
C2 C 0.8111(3) 0.1031(3) 0.3340(6) 0.0387(8) Uani 1 1 d .
H2 H 0.8549 0.1755 0.3677 0.046 Uiso 1 1 calc R
C3 C 0.6965(4) 0.0632(5) 0.4246(6) 0.0506(12) Uani 1 1 d .
H3 H 0.6513 0.1035 0.5329 0.061 Uiso 1 1 calc R
C4 C 0.6669(3) -0.0388(4) 0.3294(7) 0.0457(10) Uani 1 1 d .
H4 H 0.5947 -0.0841 0.3571 0.055 Uiso 1 1 calc R
O1 O 0.7543(2) -0.0712(2) 0.1843(5) 0.0408(6) Uani 1 1 d .

loop_
_atom_site_aniso_label
_atom_site_aniso_U_11
_atom_site_aniso_U_22
_atom_site_aniso_U_33
_atom_site_aniso_U_23
_atom_site_aniso_U_13
_atom_site_aniso_U_12
Sn1 0.02031(10) 0.02031(10) 0.02456(14) 0 0 0
C1 0.0191(11) 0.0237(18) 0.0270(12) 0.0047(13) -0.0008(10) -0.0008(12)
C2 0.0329(18) 0.0381(19) 0.045(2) -0.0163(18) -0.0072(17) 0.0033(15)
C3 0.041(2) 0.084(3) 0.0274(16) -0.002(2) 0.0053(16) 0.031(2)
C4 0.0264(17) 0.063(3) 0.048(2) 0.016(2) 0.0103(18) 0.0012(15)
O1 0.0312(12) 0.0401(13) 0.0511(15) 0.0002(13) 0.0047(13) -0.0075(11)

loop_
_atom_type_symbol
_atom_type_description
_atom_type_scat_dispersion_real
_atom_type_scat_dispersion_imag
_atom_type_scat_source
C C 0.0033 0.0016 'International Tables Vol C Tables 4.2.6.8 and 6.1.1.4'
H H 0 0 'International Tables Vol C Tables 4.2.6.8 and 6.1.1.4'
O O 0.0106 0.006 'International Tables Vol C Tables 4.2.6.8 and 6.1.1.4'
Sn Sn -0.6537 1.4246 'International Tables Vol C Tables 4.2.6.8 and 6.1.1.4'

loop_
_geom_angle_atom_site_label_1
_geom_angle_atom_site_label_2
_geom_angle_atom_site_label_3
_geom_angle
_geom_angle_site_symmetry_1
_geom_angle_site_symmetry_3
C1 Sn1 C1 109.17(8) 2_755 3_665
C1 Sn1 C1 110.08(15) 2_755 .
C1 Sn1 C1 109.17(8) 3_665 .
C1 Sn1 C1 109.17(8) 2_755 4_645
C1 Sn1 C1 110.08(15) 3_665 4_645
C1 Sn1 C1 109.17(8) . 4_645
C2 C1 O1 109.8(3) . .
C2 C1 Sn1 130.8(3) . .
O1 C1 Sn1 119.4(2) . .
C1 C2 C3 105.9(3) . .
C1 C2 H2 127.1 . .
C3 C2 H2 127.1 . .
C4 C3 C2 107.1(3) . .
C4 C3 H3 126.5 . .
C2 C3 H3 126.5 . .
C3 C4 O1 110.6(4) . .
C3 C4 H4 124.7 . .
O1 C4 H4 124.7 . .
C4 O1 C1 106.6(3) . .

loop_
_geom_bond_atom_site_label_1
_geom_bond_atom_site_label_2
_geom_bond_distance
_geom_bond_site_symmetry_2
Sn1 C1 2.114(3) 2_755
Sn1 C1 2.114(3) 3_665
Sn1 C1 2.114(3) .
Sn1 C1 2.114(3) 4_645
C1 C2 1.339(4) .
C1 O1 1.372(4) .
C2 C3 1.446(6) .
C2 H2 0.95 .
C3 C4 1.309(6) .
C3 H3 0.95 .
C4 O1 1.369(4) .
C4 H4 0.95 .
